data_4300090
loop_
_publ_author_name
'Rodolphe Cl\'erac'
'F. Albert Cotton'
'Lee M. Daniels'
'Kim R. Dunbar'
'Carlos A. Murillo'
'Isabel Pascual'

_publ_section_title
;
Linear Trichromium Complexes with Direct Cr to Cr Contacts. 1. Compounds
with Cr3(dipyridylamide)42+ Cores
;
_journal_name_full 'Inorganic Chemistry'
_journal_page_first 748
_journal_page_last 751
_journal_paper_doi 10.1021/ic990793u
_journal_volume 39
_journal_year 2000
_chemical_compound_source synthesis
_chemical_formula_sum 'C47 H40 Cl2 Cr3 N12'
_chemical_formula_weight 999.81
_space_group_IT_number 29
_symmetry_cell_setting orthorhombic
_symmetry_space_group_name_Hall 'P 2c -2ac'
_symmetry_space_group_name_H-M 'P c a 21'
_atom_sites_solution_hydrogens geom
_atom_sites_solution_primary direct
_atom_sites_solution_secondary difmap
_audit_creation_method SHELXL
_cell_angle_alpha 90.00
_cell_angle_beta 90.00
_cell_angle_gamma 90.00
_cell_formula_units_Z 4
_cell_length_a 18.475(2)
_cell_length_b 14.965(4)
_cell_length_c 16.4690(13)
_cell_measurement_reflns_used 250
_cell_measurement_temperature 213(2)
_cell_measurement_theta_max 18.1
_cell_measurement_theta_min 9.5
_cell_volume 4553.3(14)
_computing_cell_refinement MADNES
_computing_data_collection MADNES
_computing_data_reduction PROCOR
_computing_molecular_graphics 'SHELXL-93 (Sheldrick, 1993)'
_computing_publication_material 'SHELXL-93 (Sheldrick, 1993)'
_computing_structure_refinement 'SHELXL-93 (Sheldrick, 1993)'
_computing_structure_solution 'SHELXS-86 (Sheldrick, 1990)'
_diffrn_ambient_temperature 213(2)
_diffrn_measurement_device 'Nonius FAST'
_diffrn_measurement_method 'ellipsoid mask-fitting'
_diffrn_radiation_monochromator graphite
_diffrn_radiation_source 'fine-focus sealed tube'
_diffrn_radiation_type MoK\a
_diffrn_radiation_wavelength 0.71073
_diffrn_reflns_av_R_equivalents 0.0773
_diffrn_reflns_av_sigmaI/netI 0.0538
_diffrn_reflns_limit_h_max 19
_diffrn_reflns_limit_h_min -19
_diffrn_reflns_limit_k_max 16
_diffrn_reflns_limit_k_min -15
_diffrn_reflns_limit_l_max 17
_diffrn_reflns_limit_l_min -17
_diffrn_reflns_number 20259
_diffrn_reflns_theta_max 22.51
_diffrn_reflns_theta_min 2.14
_diffrn_standards_number 'None (Area detector)'
_exptl_absorpt_coefficient_mu 0.869
_exptl_absorpt_correction_type none
_exptl_crystal_colour 'dark green'
_exptl_crystal_density_diffrn 1.458
_exptl_crystal_density_meas ?
_exptl_crystal_description block-shaped
_exptl_crystal_F_000 2048
_exptl_crystal_size_max 0.40
_exptl_crystal_size_mid 0.20
_exptl_crystal_size_min 0.10
_refine_diff_density_max 0.478
_refine_diff_density_min -0.288
_refine_diff_density_rms 0.072
_refine_ls_abs_structure_details 'Flack H D (1983), Acta Cryst. A39, 876-881'
_refine_ls_abs_structure_Flack -0.03(3)
_refine_ls_extinction_method none
_refine_ls_goodness_of_fit_all 1.063
_refine_ls_goodness_of_fit_obs 1.053
_refine_ls_hydrogen_treatment noref
_refine_ls_matrix_type full
_refine_ls_number_parameters 577
_refine_ls_number_reflns 5861
_refine_ls_number_restraints 1
_refine_ls_restrained_S_all 1.071
_refine_ls_restrained_S_obs 1.053
_refine_ls_R_factor_all 0.0628
_refine_ls_R_factor_obs 0.0499
_refine_ls_shift/esd_max 0.002
_refine_ls_shift/esd_mean 0.000
_refine_ls_structure_factor_coef Fsqd
_refine_ls_weighting_details 'w=1/[\s^2^(Fo^2^)+(0.0470P)^2^+12.0000P] where P=(Fo^2^+2Fc^2^)/3'
_refine_ls_weighting_scheme calc
_refine_ls_wR_factor_all 0.1236
_refine_ls_wR_factor_obs 0.1127
_reflns_number_observed 5117
_reflns_number_total 5871
_reflns_observed_criterion >2sigma(I)
_cod_depositor_comments
;
The following automatic conversions were performed:

'_exptl_crystal_density_meas' value 'not measured' was changed to '?'
- the value is perceived as not measured.

Automatic conversion script
Id: cif_fix_values 3008 2015-01-20 13:52:24Z robertas 

The following automatic conversions were performed:

'_refine_ls_weighting_scheme' value 'calc
w=1/[\s^2^(Fo^2^)+(0.0470P)^2^+12.0000P] where P=(Fo^2^+2Fc^2^)/3'
was changed to 'calc'. New tag '_refine_ls_weighting_details' was
created. The value of the new tag was set to
'w=1/[\s^2^(Fo^2^)+(0.0470P)^2^+12.0000P] where P=(Fo^2^+2Fc^2^)/3'.

Automatic conversion script
Id: cif_fix_values 3143 2015-03-26 13:38:13Z robertas 
;
_cod_original_cell_volume 4553.3(13)
_cod_database_code 4300090

loop_
_symmetry_equiv_pos_as_xyz
'x, y, z'
'-x, -y, z+1/2'
'x+1/2, -y, z'
'-x+1/2, y, z+1/2'

loop_
_atom_site_aniso_label
_atom_site_aniso_U_11
_atom_site_aniso_U_22
_atom_site_aniso_U_33
_atom_site_aniso_U_23
_atom_site_aniso_U_13
_atom_site_aniso_U_12
Cr1 0.0279(6) 0.0256(6) 0.0301(6) -0.0007(5) -0.0015(5) 0.0045(5)
Cr2 0.0262(5) 0.0265(6) 0.0268(5) -0.0043(4) -0.0063(4) 0.0066(5)
Cr3 0.0328(6) 0.0240(6) 0.0299(6) 0.0002(5) -0.0033(5) 0.0026(5)
Cl1 0.0406(10) 0.0312(10) 0.0440(10) 0.0030(8) 0.0056(8) 0.0019(8)
Cl2 0.0511(12) 0.0357(11) 0.0482(11) 0.0050(9) -0.0024(9) -0.0117(9)
N1 0.034(3) 0.030(3) 0.037(3) 0.001(3) 0.001(3) 0.005(3)
N2 0.031(3) 0.027(3) 0.035(3) 0.009(3) 0.006(3) 0.001(3)
N3 0.041(4) 0.026(3) 0.032(3) 0.000(3) -0.001(3) 0.000(3)
N4 0.030(3) 0.030(3) 0.036(3) 0.002(3) -0.006(3) 0.000(3)
N5 0.033(3) 0.025(3) 0.032(3) 0.003(3) -0.004(3) -0.003(3)
N6 0.039(4) 0.030(3) 0.041(3) 0.003(3) 0.009(3) -0.013(3)
N7 0.031(3) 0.032(3) 0.041(3) 0.004(3) -0.005(3) 0.005(3)
N8 0.036(3) 0.027(3) 0.039(3) 0.002(3) -0.005(3) 0.000(3)
N9 0.031(3) 0.035(4) 0.034(3) -0.005(3) -0.006(2) 0.001(3)
N10 0.041(4) 0.023(3) 0.039(3) 0.004(3) 0.006(3) -0.002(3)
N11 0.042(3) 0.028(4) 0.030(3) 0.002(3) 0.000(3) 0.003(3)
N12 0.031(3) 0.032(4) 0.042(4) -0.004(3) -0.001(3) -0.004(3)
C1 0.031(4) 0.036(4) 0.050(5) 0.001(4) 0.000(3) -0.003(4)
C2 0.041(5) 0.037(5) 0.055(5) 0.001(4) 0.006(4) -0.001(4)
C3 0.030(4) 0.039(5) 0.056(5) -0.012(4) -0.012(4) 0.005(4)
C4 0.034(4) 0.026(4) 0.048(5) -0.001(3) 0.004(3) 0.004(3)
C5 0.031(4) 0.038(5) 0.030(4) -0.005(3) -0.003(3) -0.002(3)
C6 0.036(4) 0.023(4) 0.039(4) -0.002(3) -0.003(3) 0.009(3)
C7 0.041(4) 0.045(5) 0.043(5) 0.002(4) -0.012(4) 0.010(4)
C8 0.049(5) 0.064(6) 0.032(4) 0.003(4) -0.012(4) 0.019(4)
C9 0.068(6) 0.048(5) 0.038(5) 0.009(4) -0.004(4) 0.010(5)
C10 0.045(4) 0.035(5) 0.029(4) 0.007(3) 0.002(3) -0.001(4)
C11 0.033(4) 0.047(5) 0.051(5) 0.008(4) -0.001(4) 0.000(4)
C12 0.049(5) 0.060(6) 0.055(6) -0.007(4) -0.020(4) -0.014(4)
C13 0.046(5) 0.054(5) 0.038(4) -0.007(4) -0.016(4) -0.001(4)
C14 0.051(5) 0.044(5) 0.034(4) 0.002(4) -0.008(4) -0.004(4)
C15 0.043(4) 0.020(4) 0.028(4) -0.003(3) 0.001(3) 0.006(3)
C16 0.028(4) 0.030(4) 0.036(4) 0.004(3) 0.001(3) 0.008(3)
C17 0.035(4) 0.041(5) 0.046(4) -0.008(4) 0.001(4) 0.002(4)
C18 0.060(6) 0.046(6) 0.059(5) -0.003(4) 0.026(4) 0.015(5)
C19 0.059(6) 0.056(6) 0.092(7) -0.019(5) 0.035(5) -0.007(5)
C20 0.048(5) 0.057(6) 0.081(7) 0.006(5) 0.030(5) -0.010(5)
C21 0.048(5) 0.035(5) 0.055(5) 0.004(4) 0.001(4) 0.007(4)
C22 0.048(5) 0.024(4) 0.112(7) 0.009(5) -0.007(5) 0.004(4)
C23 0.043(5) 0.037(5) 0.083(6) 0.004(5) -0.005(5) 0.021(4)
C24 0.034(4) 0.029(4) 0.087(6) 0.000(5) -0.011(4) 0.006(3)
C25 0.028(4) 0.036(4) 0.032(4) -0.001(4) -0.009(3) 0.001(3)
C26 0.039(4) 0.025(4) 0.033(4) 0.003(3) -0.010(3) -0.002(3)
C27 0.058(5) 0.044(5) 0.067(6) 0.000(4) -0.035(5) -0.005(4)
C28 0.064(6) 0.070(7) 0.093(7) -0.005(6) -0.050(6) 0.008(5)
C29 0.057(6) 0.038(5) 0.086(7) -0.007(5) -0.026(5) 0.000(4)
C30 0.033(4) 0.030(4) 0.061(5) -0.008(4) -0.006(4) 0.001(3)
C31 0.062(5) 0.043(5) 0.038(5) 0.007(4) 0.000(4) -0.005(4)
C32 0.081(7) 0.062(6) 0.030(4) 0.019(4) 0.003(4) -0.019(5)
C33 0.063(5) 0.059(6) 0.034(4) -0.001(4) -0.004(4) -0.014(5)
C34 0.047(5) 0.043(5) 0.032(4) -0.002(4) -0.005(4) 0.003(4)
C35 0.040(4) 0.032(4) 0.037(4) -0.002(3) -0.001(3) -0.004(4)
C36 0.038(4) 0.033(4) 0.036(4) -0.003(4) 0.000(3) 0.006(3)
C37 0.053(5) 0.038(5) 0.051(5) -0.003(4) 0.004(4) 0.003(4)
C38 0.050(5) 0.040(5) 0.061(6) -0.019(4) -0.010(4) 0.013(4)
C39 0.059(5) 0.021(4) 0.067(6) 0.000(4) -0.001(5) -0.001(4)
C40 0.047(5) 0.024(4) 0.058(5) 0.000(4) -0.005(4) 0.001(4)
C41 0.080(7) 0.044(6) 0.134(10) 0.023(7) 0.007(7) -0.008(6)
C42 0.098(9) 0.097(10) 0.085(8) 0.001(8) 0.005(8) -0.007(8)
C43 0.131(14) 0.098(12) 0.168(17) 0.013(12) -0.050(12) -0.019(11)
C44 0.160(14) 0.058(8) 0.161(15) 0.014(9) -0.030(12) -0.009(10)
C45 0.070(7) 0.084(9) 0.082(8) 0.017(6) 0.014(6) -0.010(6)
C46 0.176(14) 0.041(6) 0.123(11) -0.005(7) -0.091(11) -0.012(8)
C47 0.249(22) 0.177(18) 0.207(19) 0.116(16) -0.150(18) -0.136(17)

loop_
_atom_site_label
_atom_site_type_symbol
_atom_site_fract_x
_atom_site_fract_y
_atom_site_fract_z
_atom_site_U_iso_or_equiv
_atom_site_thermal_displace_type
_atom_site_occupancy
_atom_site_calc_flag
_atom_site_refinement_flags
_atom_site_disorder_group
Cr1 Cr 0.86689(6) 0.13950(7) 0.88533(6) 0.0278(3) Uani 1 d . .
Cr2 Cr 0.93881(6) 0.25437(8) 0.83048(7) 0.0265(2) Uani 1 d . .
Cr3 Cr 1.01254(6) 0.36692(7) 0.77292(6) 0.0289(3) Uani 1 d . .
Cl1 Cl 0.79017(10) 0.01024(12) 0.93970(11) 0.0386(5) Uani 1 d . .
Cl2 Cl 1.09304(11) 0.48701(13) 0.71000(12) 0.0450(5) Uani 1 d . .
N1 N 0.7798(3) 0.2301(4) 0.8698(3) 0.0335(14) Uani 1 d . .
N2 N 0.8496(3) 0.3089(4) 0.7792(4) 0.0314(13) Uani 1 d . .
N3 N 0.9254(3) 0.3840(4) 0.6901(3) 0.0328(14) Uani 1 d . .
N4 N 0.8510(3) 0.1005(4) 0.7628(3) 0.0323(13) Uani 1 d . .
N5 N 0.9541(3) 0.1791(4) 0.7289(3) 0.0301(14) Uani 1 d . .
N6 N 1.0554(3) 0.2626(4) 0.6995(4) 0.0366(14) Uani 1 d . .
N7 N 0.9657(3) 0.0657(4) 0.8911(4) 0.0347(14) Uani 1 d . .
N8 N 1.0280(3) 0.1983(4) 0.8801(4) 0.0339(14) Uani 1 d . .
N9 N 1.0878(3) 0.3327(4) 0.8647(3) 0.0333(14) Uani 1 d . .
N10 N 0.8869(3) 0.2013(4) 0.9984(3) 0.0344(14) Uani 1 d . .
N11 N 0.9241(3) 0.3299(4) 0.9314(4) 0.0333(14) Uani 1 d . .
N12 N 0.9609(3) 0.4531(4) 0.8574(3) 0.0350(14) Uani 1 d . .
C1 C 0.7195(4) 0.2203(5) 0.9150(4) 0.039(2) Uani 1 d . .
H1 H 0.7190(4) 0.1753(5) 0.9548(4) 0.047 Uiso 1 calc R .
C2 C 0.6594(4) 0.2719(5) 0.9062(5) 0.045(2) Uani 1 d . .
H2 H 0.6175(4) 0.2605(5) 0.9369(5) 0.054 Uiso 1 calc R .
C3 C 0.6613(4) 0.3417(5) 0.8509(5) 0.042(2) Uani 1 d . .
H3 H 0.6203(4) 0.3780(5) 0.8438(5) 0.050 Uiso 1 calc R .
C4 C 0.7228(4) 0.3584(5) 0.8064(4) 0.036(2) Uani 1 d . .
H4 H 0.7250(4) 0.4071(5) 0.7705(4) 0.043 Uiso 1 calc R .
C5 C 0.7830(4) 0.3000(5) 0.8159(4) 0.033(2) Uani 1 d . .
C6 C 0.8573(4) 0.3509(4) 0.7054(4) 0.033(2) Uani 1 d . .
C7 C 0.8037(4) 0.3573(5) 0.6442(5) 0.043(2) Uani 1 d . .
H7 H 0.7569(4) 0.3347(5) 0.6537(5) 0.052 Uiso 1 calc R .
C8 C 0.8198(4) 0.3958(6) 0.5718(5) 0.048(2) Uani 1 d . .
H8 H 0.7838(4) 0.4002(6) 0.5316(5) 0.058 Uiso 1 calc R .
C9 C 0.8880(5) 0.4286(6) 0.5566(5) 0.051(2) Uani 1 d . .
H9 H 0.8991(5) 0.4563(6) 0.5069(5) 0.062 Uiso 1 calc R .
C10 C 0.9391(4) 0.4196(5) 0.6159(4) 0.036(2) Uani 1 d . .
H10 H 0.9864(4) 0.4391(5) 0.6046(4) 0.044 Uiso 1 calc R .
C11 C 0.7914(4) 0.0532(5) 0.7408(5) 0.044(2) Uani 1 d . .
H11 H 0.7586(4) 0.0366(5) 0.7817(5) 0.052 Uiso 1 calc R .
C12 C 0.7764(5) 0.0284(6) 0.6627(5) 0.055(2) Uani 1 d . .
H12 H 0.7347(5) -0.0049(6) 0.6504(5) 0.065 Uiso 1 calc R .
C13 C 0.8238(4) 0.0531(6) 0.6026(5) 0.046(2) Uani 1 d . .
H13 H 0.8149(4) 0.0365(6) 0.5485(5) 0.055 Uiso 1 calc R .
C14 C 0.8840(4) 0.1020(5) 0.6218(4) 0.043(2) Uani 1 d . .
H14 H 0.9163(4) 0.1195(5) 0.5807(4) 0.052 Uiso 1 calc R .
C15 C 0.8979(4) 0.1264(4) 0.7036(4) 0.030(2) Uani 1 d . .
C16 C 1.0179(4) 0.1855(5) 0.6866(4) 0.031(2) Uani 1 d . .
C17 C 1.0468(4) 0.1164(5) 0.6393(5) 0.041(2) Uani 1 d . .
H17 H 1.0211(4) 0.0628(5) 0.6319(5) 0.049 Uiso 1 calc R .
C18 C 1.1130(5) 0.1281(6) 0.6040(5) 0.055(2) Uani 1 d . .
H18 H 1.1320(5) 0.0835(6) 0.5699(5) 0.066 Uiso 1 calc R .
C19 C 1.1524(5) 0.2056(6) 0.6183(6) 0.069(3) Uani 1 d . .
H19 H 1.1986(5) 0.2132(6) 0.5955(6) 0.083 Uiso 1 calc R .
C20 C 1.1222(5) 0.2713(6) 0.6667(6) 0.062(3) Uani 1 d . .
H20 H 1.1488(5) 0.3235(6) 0.6771(6) 0.074 Uiso 1 calc R .
C21 C 0.9642(4) -0.0250(5) 0.8930(5) 0.046(2) Uani 1 d . .
H21 H 0.9189(4) -0.0534(5) 0.8966(5) 0.055 Uiso 1 calc R .
C22 C 1.0247(4) -0.0774(5) 0.8899(7) 0.061(2) Uani 1 d . .
H22 H 1.0214(4) -0.1400(5) 0.8928(7) 0.073 Uiso 1 calc R .
C23 C 1.0903(4) -0.0355(5) 0.8824(6) 0.055(2) Uani 1 d . .
H23 H 1.1326(4) -0.0696(5) 0.8764(6) 0.065 Uiso 1 calc R .
C24 C 1.0946(4) 0.0560(5) 0.8834(6) 0.050(2) Uani 1 d . .
H24 H 1.1400(4) 0.0844(5) 0.8817(6) 0.060 Uiso 1 calc R .
C25 C 1.0305(3) 0.1076(5) 0.8872(4) 0.032(2) Uani 1 d . .
C26 C 1.0848(4) 0.2532(5) 0.9041(4) 0.032(2) Uani 1 d . .
C27 C 1.1331(5) 0.2336(6) 0.9663(5) 0.056(2) Uani 1 d . .
H27 H 1.1316(5) 0.1779(6) 0.9927(5) 0.067 Uiso 1 calc R .
C28 C 1.1835(5) 0.2976(7) 0.9885(7) 0.075(3) Uani 1 d . .
H28 H 1.2155(5) 0.2862(7) 1.0316(7) 0.090 Uiso 1 calc R .
C29 C 1.1871(5) 0.3788(6) 0.9471(6) 0.060(3) Uani 1 d . .
H29 H 1.2231(5) 0.4213(6) 0.9591(6) 0.072 Uiso 1 calc R .
C30 C 1.1377(4) 0.3937(5) 0.8902(5) 0.041(2) Uani 1 d . .
H30 H 1.1370(4) 0.4504(5) 0.8657(5) 0.050 Uiso 1 calc R .
C31 C 0.8744(4) 0.1553(6) 1.0684(5) 0.048(2) Uani 1 d . .
H31 H 0.8577(4) 0.0962(6) 1.0641(5) 0.057 Uiso 1 calc R .
C32 C 0.8846(5) 0.1895(6) 1.1436(5) 0.058(2) Uani 1 d . .
H32 H 0.8728(5) 0.1560(6) 1.1900(5) 0.069 Uiso 1 calc R .
C33 C 0.9124(5) 0.2740(6) 1.1507(5) 0.052(2) Uani 1 d . .
H33 H 0.9219(5) 0.2983(6) 1.2023(5) 0.062 Uiso 1 calc R .
C34 C 0.9265(4) 0.3232(5) 1.0816(4) 0.041(2) Uani 1 d . .
H34 H 0.9460(4) 0.3810(5) 1.0862(4) 0.049 Uiso 1 calc R .
C35 C 0.9121(4) 0.2880(5) 1.0051(4) 0.036(2) Uani 1 d . .
C36 C 0.9259(4) 0.4231(5) 0.9251(4) 0.036(2) Uani 1 d . .
C37 C 0.8916(4) 0.4817(5) 0.9777(5) 0.047(2) Uani 1 d . .
H37 H 0.8656(4) 0.4603(5) 1.0228(5) 0.057 Uiso 1 calc R .
C38 C 0.8965(4) 0.5733(5) 0.9621(5) 0.050(2) Uani 1 d . .
H38 H 0.8750(4) 0.6141(5) 0.9982(5) 0.060 Uiso 1 calc R .
C39 C 0.9320(4) 0.6045(5) 0.8956(5) 0.049(2) Uani 1 d . .
H39 H 0.9357(4) 0.6661(5) 0.8852(5) 0.059 Uiso 1 calc R .
C40 C 0.9618(4) 0.5438(5) 0.8454(5) 0.043(2) Uani 1 d . .
H40 H 0.9849(4) 0.5652(5) 0.7984(5) 0.051 Uiso 1 calc R .
C41 C 1.2924(6) 0.2633(7) 0.7811(8) 0.086(3) Uani 1 d . .
H41 H 1.2522(6) 0.2758(7) 0.8141(8) 0.103 Uiso 1 calc R .
C42 C 1.3215(7) 0.1832(9) 0.7816(8) 0.093(4) Uani 1 d . .
H42 H 1.3015(7) 0.1412(9) 0.8177(8) 0.112 Uiso 1 calc R .
C43 C 1.3789(9) 0.1548(11) 0.7342(12) 0.132(6) Uani 1 d . .
H43 H 1.3964(9) 0.0958(11) 0.7345(12) 0.159 Uiso 1 calc R .
C44 C 1.4046(10) 0.2143(9) 0.6917(10) 0.126(6) Uani 1 d . .
H44 H 1.4444(10) 0.1961(9) 0.6601(10) 0.152 Uiso 1 calc R .
C45 C 1.3865(6) 0.3003(8) 0.6820(7) 0.078(3) Uani 1 d . .
H45 H 1.4122(6) 0.3391(8) 0.6475(7) 0.094 Uiso 1 calc R .
C46 C 1.3214(9) 0.3302(7) 0.7310(9) 0.113(5) Uani 1 d . .
C47 C 1.3063(10) 0.4108(12) 0.7213(12) 0.211(12) Uani 1 d . .
H47C H 1.3384(10) 0.4364(12) 0.6810(12) 0.317 Uiso 1 calc R .
H47B H 1.3121(10) 0.4423(12) 0.7723(12) 0.317 Uiso 1 calc R .
H47A H 1.2566(10) 0.4162(12) 0.7030(12) 0.317 Uiso 1 calc R .

loop_
_atom_type_symbol
_atom_type_description
_atom_type_scat_dispersion_real
_atom_type_scat_dispersion_imag
_atom_type_scat_source
C C 0.0033 0.0016 'International Tables Vol C Tables 4.2.6.8 and 6.1.1.4'
H H 0.0000 0.0000 'International Tables Vol C Tables 4.2.6.8 and 6.1.1.4'
N N 0.0061 0.0033 'International Tables Vol C Tables 4.2.6.8 and 6.1.1.4'
Cl Cl 0.1484 0.1585 'International Tables Vol C Tables 4.2.6.8 and 6.1.1.4'
Cr Cr 0.3209 0.6236 'International Tables Vol C Tables 4.2.6.8 and 6.1.1.4'

loop_
_geom_angle_atom_site_label_1
_geom_angle_atom_site_label_2
_geom_angle_atom_site_label_3
_geom_angle
_geom_angle_site_symmetry_1
_geom_angle_site_symmetry_3
_geom_angle_publ_flag
N10 Cr1 N1 87.7(2) . . ?
N10 Cr1 N4 169.6(2) . . ?
N1 Cr1 N4 87.5(2) . . ?
N10 Cr1 N7 92.1(2) . . ?
N1 Cr1 N7 170.1(2) . . ?
N4 Cr1 N7 91.1(2) . . ?
N10 Cr1 Cr2 85.4(2) . . ?
N1 Cr1 Cr2 85.1(2) . . ?
N4 Cr1 Cr2 85.1(2) . . ?
N7 Cr1 Cr2 85.0(2) . . ?
N10 Cr1 Cl1 96.9(2) . . ?
N1 Cr1 Cl1 96.0(2) . . ?
N4 Cr1 Cl1 92.8(2) . . ?
N7 Cr1 Cl1 93.8(2) . . ?
Cr2 Cr1 Cl1 177.49(7) . . ?
N10 Cr1 Cr3 86.0(2) . . ?
N1 Cr1 Cr3 85.6(2) . . ?
N4 Cr1 Cr3 84.5(2) . . ?
N7 Cr1 Cr3 84.4(2) . . ?
Cr2 Cr1 Cr3 0.79(3) . . ?
Cl1 Cr1 Cr3 176.72(6) . . ?
N8 Cr2 N2 179.0(3) . . ?
N8 Cr2 N11 90.5(2) . . ?
N2 Cr2 N11 90.5(2) . . ?
N8 Cr2 N5 89.4(2) . . ?
N2 Cr2 N5 89.6(2) . . ?
N11 Cr2 N5 179.6(3) . . ?
N8 Cr2 Cr1 90.1(2) . . ?
N2 Cr2 Cr1 89.7(2) . . ?
N11 Cr2 Cr1 91.0(2) . . ?
N5 Cr2 Cr1 89.4(2) . . ?
N8 Cr2 Cr3 89.3(2) . . ?
N2 Cr2 Cr3 90.8(2) . . ?
N11 Cr2 Cr3 90.5(2) . . ?
N5 Cr2 Cr3 89.1(2) . . ?
Cr1 Cr2 Cr3 178.43(7) . . ?
N9 Cr3 N12 88.5(2) . . ?
N9 Cr3 N3 170.1(2) . . ?
N12 Cr3 N3 90.4(2) . . ?
N9 Cr3 N6 89.1(2) . . ?
N12 Cr3 N6 170.2(2) . . ?
N3 Cr3 N6 90.3(2) . . ?
N9 Cr3 Cr2 85.4(2) . . ?
N12 Cr3 Cr2 84.9(2) . . ?
N3 Cr3 Cr2 84.7(2) . . ?
N6 Cr3 Cr2 85.4(2) . . ?
N9 Cr3 Cl2 94.4(2) . . ?
N12 Cr3 Cl2 95.8(2) . . ?
N3 Cr3 Cl2 95.5(2) . . ?
N6 Cr3 Cl2 94.0(2) . . ?
Cr2 Cr3 Cl2 179.33(7) . . ?
N9 Cr3 Cr1 85.4(2) . . ?
N12 Cr3 Cr1 85.7(2) . . ?
N3 Cr3 Cr1 84.7(2) . . ?
N6 Cr3 Cr1 84.61(15) . . ?
Cr2 Cr3 Cr1 0.78(3) . . ?
Cl2 Cr3 Cr1 178.56(6) . . ?
C1 N1 C5 118.4(6) . . ?
C1 N1 Cr1 119.4(5) . . ?
C5 N1 Cr1 122.2(4) . . ?
C6 N2 C5 121.6(6) . . ?
C6 N2 Cr2 118.0(4) . . ?
C5 N2 Cr2 120.4(4) . . ?
C10 N3 C6 118.5(6) . . ?
C10 N3 Cr3 119.0(5) . . ?
C6 N3 Cr3 122.1(4) . . ?
C11 N4 C15 118.3(6) . . ?
C11 N4 Cr1 120.6(5) . . ?
C15 N4 Cr1 121.0(4) . . ?
C15 N5 C16 122.5(6) . . ?
C15 N5 Cr2 117.6(4) . . ?
C16 N5 Cr2 119.8(5) . . ?
C20 N6 C16 118.8(7) . . ?
C20 N6 Cr3 119.7(6) . . ?
C16 N6 Cr3 121.4(4) . . ?
C25 N7 C21 118.9(6) . . ?
C25 N7 Cr1 120.9(5) . . ?
C21 N7 Cr1 120.0(5) . . ?
C25 N8 C26 122.6(6) . . ?
C25 N8 Cr2 118.4(4) . . ?
C26 N8 Cr2 119.0(4) . . ?
C26 N9 C30 117.9(6) . . ?
C26 N9 Cr3 121.8(4) . . ?
C30 N9 Cr3 120.1(5) . . ?
C31 N10 C35 117.7(6) . . ?
C31 N10 Cr1 119.7(5) . . ?
C35 N10 Cr1 122.7(4) . . ?
C35 N11 C36 121.4(6) . . ?
C35 N11 Cr2 119.2(4) . . ?
C36 N11 Cr2 119.4(5) . . ?
C36 N12 C40 116.7(6) . . ?
C36 N12 Cr3 123.3(5) . . ?
C40 N12 Cr3 120.0(5) . . ?
N1 C1 C2 123.6(7) . . ?
C1 C2 C3 118.4(7) . . ?
C4 C3 C2 120.6(7) . . ?
C3 C4 C5 118.4(7) . . ?
N1 C5 N2 113.3(6) . . ?
N1 C5 C4 120.4(6) . . ?
N2 C5 C4 126.2(6) . . ?
N2 C6 N3 114.9(6) . . ?
N2 C6 C7 126.0(7) . . ?
N3 C6 C7 119.0(6) . . ?
C8 C7 C6 120.0(8) . . ?
C7 C8 C9 120.8(7) . . ?
C10 C9 C8 118.0(7) . . ?
N3 C10 C9 123.6(7) . . ?
N4 C11 C12 123.8(7) . . ?
C11 C12 C13 118.4(7) . . ?
C14 C13 C12 119.7(7) . . ?
C13 C14 C15 120.3(7) . . ?
N4 C15 N5 115.4(6) . . ?
N4 C15 C14 119.5(6) . . ?
N5 C15 C14 125.0(7) . . ?
N6 C16 N5 114.6(6) . . ?
N6 C16 C17 121.2(6) . . ?
N5 C16 C17 123.9(7) . . ?
C18 C17 C16 118.9(8) . . ?
C17 C18 C19 120.3(8) . . ?
C20 C19 C18 118.6(8) . . ?
N6 C20 C19 122.0(9) . . ?
N7 C21 C22 123.8(7) . . ?
C21 C22 C23 117.6(7) . . ?
C22 C23 C24 120.5(7) . . ?
C23 C24 C25 119.8(7) . . ?
N7 C25 N8 115.9(6) . . ?
N7 C25 C24 119.3(6) . . ?
N8 C25 C24 124.6(6) . . ?
N9 C26 C27 120.8(7) . . ?
N9 C26 N8 114.4(6) . . ?
C27 C26 N8 124.7(7) . . ?
C28 C27 C26 118.7(8) . . ?
C27 C28 C29 120.4(8) . . ?
C30 C29 C28 117.2(8) . . ?
C29 C30 N9 124.7(7) . . ?
C32 C31 N10 124.1(8) . . ?
C31 C32 C33 118.6(7) . . ?
C32 C33 C34 119.5(8) . . ?
C33 C34 C35 120.5(7) . . ?
N10 C35 N11 114.2(6) . . ?
N10 C35 C34 119.5(7) . . ?
N11 C35 C34 126.2(7) . . ?
N12 C36 C37 121.3(7) . . ?
N12 C36 N11 113.6(6) . . ?
C37 C36 N11 125.0(7) . . ?
C36 C37 C38 118.4(8) . . ?
C39 C38 C37 121.1(8) . . ?
C40 C39 C38 117.4(7) . . ?
C39 C40 N12 125.0(8) . . ?
C42 C41 C46 119.9(13) . . ?
C41 C42 C43 126.1(14) . . ?
C44 C43 C42 113.3(17) . . ?
C43 C44 C45 131.8(19) . . ?
C44 C45 C46 114.8(12) . . ?
C47 C46 C41 132.8(19) . . ?
C47 C46 C45 113.3(17) . . ?
C41 C46 C45 113.9(11) . . ?

loop_
_geom_bond_atom_site_label_1
_geom_bond_atom_site_label_2
_geom_bond_distance
_geom_bond_site_symmetry_2
_geom_bond_publ_flag
Cr1 N10 2.112(6) . ?
Cr1 N1 2.120(5) . ?
Cr1 N4 2.120(6) . ?
Cr1 N7 2.136(5) . ?
Cr1 Cr2 2.353(2) . ?
Cr1 Cl1 2.560(2) . ?
Cr1 Cr3 4.717(2) . ?
Cr2 N8 2.022(6) . ?
Cr2 N2 2.023(6) . ?
Cr2 N11 2.029(6) . ?
Cr2 N5 2.037(6) . ?
Cr2 Cr3 2.365(2) . ?
Cr3 N9 2.117(5) . ?
Cr3 N12 2.123(6) . ?
Cr3 N3 2.126(6) . ?
Cr3 N6 2.127(6) . ?
Cr3 Cl2 2.553(2) . ?
N1 C1 1.347(8) . ?
N1 C5 1.373(9) . ?
N2 C6 1.375(9) . ?
N2 C5 1.379(9) . ?
N3 C10 1.357(9) . ?
N3 C6 1.376(9) . ?
N4 C11 1.358(9) . ?
N4 C15 1.360(9) . ?
N5 C15 1.368(9) . ?
N5 C16 1.373(8) . ?
N6 C20 1.353(9) . ?
N6 C16 1.363(9) . ?
N7 C25 1.353(9) . ?
N7 C21 1.358(9) . ?
N8 C25 1.362(9) . ?
N8 C26 1.392(9) . ?
N9 C26 1.356(9) . ?
N9 C30 1.363(9) . ?
N10 C31 1.361(9) . ?
N10 C35 1.382(9) . ?
N11 C35 1.383(9) . ?
N11 C36 1.399(9) . ?
N12 C36 1.365(9) . ?
N12 C40 1.372(9) . ?
C1 C2 1.362(10) . ?
C2 C3 1.386(11) . ?
C3 C4 1.374(10) . ?
C4 C5 1.422(10) . ?
C6 C7 1.417(10) . ?
C7 C8 1.357(11) . ?
C8 C9 1.376(11) . ?
C9 C10 1.364(10) . ?
C11 C12 1.368(11) . ?
C12 C13 1.371(11) . ?
C13 C14 1.370(11) . ?
C14 C15 1.419(10) . ?
C16 C17 1.401(10) . ?
C17 C18 1.364(11) . ?
C18 C19 1.390(12) . ?
C19 C20 1.383(12) . ?
C21 C22 1.366(11) . ?
C22 C23 1.370(11) . ?
C23 C24 1.371(11) . ?
C24 C25 1.415(10) . ?
C26 C27 1.389(10) . ?
C27 C28 1.385(12) . ?
C28 C29 1.395(13) . ?
C29 C30 1.328(11) . ?
C31 C32 1.354(11) . ?
C32 C33 1.370(11) . ?
C33 C34 1.381(11) . ?
C34 C35 1.392(10) . ?
C36 C37 1.386(10) . ?
C37 C38 1.399(11) . ?
C38 C39 1.358(11) . ?
C39 C40 1.347(11) . ?
C41 C42 1.31(2) . ?
C41 C46 1.40(2) . ?
C42 C43 1.38(2) . ?
C43 C44 1.23(2) . ?
C44 C45 1.34(2) . ?
C45 C46 1.52(2) . ?
C46 C47 1.25(2) . ?

loop_
_geom_torsion_atom_site_label_1
_geom_torsion_atom_site_label_2
_geom_torsion_atom_site_label_3
_geom_torsion_atom_site_label_4
_geom_torsion
_geom_torsion_site_symmetry_1
_geom_torsion_site_symmetry_2
_geom_torsion_site_symmetry_3
_geom_torsion_site_symmetry_4
_geom_torsion_publ_flag
N1 Cr1 Cr3 N3 -42.1(2) . . . . ?
N4 Cr1 Cr3 N6 -45.0(2) . . . . ?
N7 Cr1 Cr3 N9 -42.9(2) . . . . ?
N10 Cr1 Cr3 N12 -39.2(2) . . . . ?
